data_8104451
loop_
_publ_author_name
'Pani, M.'
'Fornasini, M.L.'

_publ_section_title
;
 Crystal structure of calcium dialuminium digallide
;
_journal_name_full 'Zeitschrift fuer Kristallographie (149,1979-)'
_journal_page_first 295
_journal_page_last 296
_journal_volume 198
_journal_year 1992
_chemical_formula_sum 'Al2 Ca Ga2'
_chemical_name_systematic 'Ca Al2 Ga2'
_space_group_IT_number 139
_symmetry_space_group_name_Hall '-I 4 2'
_symmetry_space_group_name_H-M 'I 4/m m m'
_cell_angle_alpha 90
_cell_angle_beta 90
_cell_angle_gamma 90
_cell_formula_units_Z 2
_cell_length_a 4.278
_cell_length_b 4.278
_cell_length_c 11.015
_cell_volume 201.589
_citation_journal_id_ASTM ZEKRDZ
_cod_data_source_file Pani_ZEKRDZ_1992_1491.cif
_cod_data_source_block Al2Ca1Ga2
_cod_original_cell_volume 201.5886
_cod_original_formula_sum 'Al2 Ca1 Ga2'
_cod_database_code 8104451

loop_
_symmetry_equiv_pos_as_xyz
x,y,z
-y,x,z
-x,-y,z
y,-x,z
x,-y,-z
y,x,-z
-x,y,-z
-y,-x,-z
-x,-y,-z
y,-x,-z
x,y,-z
-y,x,-z
-x,y,z
-y,-x,z
x,-y,z
y,x,z
x+1/2,y+1/2,z+1/2
-y+1/2,x+1/2,z+1/2
-x+1/2,-y+1/2,z+1/2
y+1/2,-x+1/2,z+1/2
x+1/2,-y+1/2,-z+1/2
y+1/2,x+1/2,-z+1/2
-x+1/2,y+1/2,-z+1/2
-y+1/2,-x+1/2,-z+1/2
-x+1/2,-y+1/2,-z+1/2
y+1/2,-x+1/2,-z+1/2
x+1/2,y+1/2,-z+1/2
-y+1/2,x+1/2,-z+1/2
-x+1/2,y+1/2,z+1/2
-y+1/2,-x+1/2,z+1/2
x+1/2,-y+1/2,z+1/2
y+1/2,x+1/2,z+1/2

loop_
_atom_site_label
_atom_site_type_symbol
_atom_site_fract_x
_atom_site_fract_y
_atom_site_fract_z
_atom_site_occupancy
_atom_site_U_iso_or_equiv
Ga1 Ga 0 0 0.38767 1 0.0
Ca1 Ca 0 0 0 1 0.0
Al1 Al 0 0.5 0.25 1 0.0
